data_7236903
loop_
_publ_author_name
'Borozdina, Yulia B.'
'Mostovich, Evgeny A.'
'Cong, Pham Thanh'
'Postulka, Lars'
'Wolf, Bernd'
'Lang, Michael'
'Baumgarten, Martin'

_publ_section_title
;
 Spin-dimer networks: engineering tools to adjust the magnetic
 interactions in biradicals
;
_journal_issue 35
_journal_name_full 'Journal of Materials Chemistry C'
_journal_page_first 9053
_journal_paper_doi 10.1039/C7TC03357E
_journal_volume 5
_journal_year 2017
_chemical_formula_moiety 'C13 H15 N3 O1'
_chemical_formula_sum 'C13 H15 N3 O'
_chemical_formula_weight 229.28
_space_group_IT_number 2
_space_group_name_Hall '-P 1'
_space_group_name_H-M_alt 'P -1'
_symmetry_cell_setting triclinic
_symmetry_space_group_name_H-M 'P -1'
_atom_sites_solution_hydrogens geom
_atom_sites_solution_primary direct
_audit_creation_date 10-08-02
_audit_creation_method CRYSTALS_ver_12.84
_audit_update_record
;
2011-03-09 deposited with the CCDC.
2017-08-15 downloaded from the CCDC.
;
_cell_angle_alpha 94.407(3)
_cell_angle_beta 103.761(3)
_cell_angle_gamma 102.863(3)
_cell_formula_units_Z 4
_cell_length_a 7.0420(3)
_cell_length_b 12.9582(9)
_cell_length_c 14.2234(9)
_cell_measurement_reflns_used 0
_cell_measurement_temperature 120
_cell_measurement_theta_max 0
_cell_measurement_theta_min 0
_cell_volume 1217.42(13)
_computing_cell_refinement 'DENZO/SCALEPACK (Otwinowski & Minor, 1997)'
_computing_data_collection 'COLLECT (Nonius, 1997-2001).'
_computing_data_reduction 'DENZO/SCALEPACK (Otwinowski & Minor, 1997)'
_computing_molecular_graphics 'CAMERON (Watkin et al., 1996)'
_computing_publication_material 'CRYSTALS (Betteridge et al., 2003)'
_computing_structure_refinement 'CRYSTALS (Betteridge et al., 2003)'
_computing_structure_solution 'SHELXS 86 (Sheldrick, 1986)'
_diffrn_ambient_temperature 120
_diffrn_measured_fraction_theta_full 0.951
_diffrn_measured_fraction_theta_max 0.922
_diffrn_measurement_device_type 'Nonius KappaCCD'
_diffrn_measurement_method '\f & \w scans'
_diffrn_radiation_monochromator graphite
_diffrn_radiation_type 'Mo K\a'
_diffrn_radiation_wavelength 0.71073
_diffrn_reflns_av_R_equivalents 0.075
_diffrn_reflns_limit_h_max 9
_diffrn_reflns_limit_h_min -9
_diffrn_reflns_limit_k_max 17
_diffrn_reflns_limit_k_min -17
_diffrn_reflns_limit_l_max 19
_diffrn_reflns_limit_l_min 0
_diffrn_reflns_number 13273
_diffrn_reflns_theta_full 25.141
_diffrn_reflns_theta_max 29.577
_diffrn_reflns_theta_min 4.461
_diffrn_standards_number 0
_exptl_absorpt_coefficient_mu 0.082
_exptl_absorpt_correction_T_max 0.99
_exptl_absorpt_correction_T_min 0.73
_exptl_absorpt_correction_type multi-scan
_exptl_absorpt_process_details 'SORTAV (Blessing)'
_exptl_crystal_colour red
_exptl_crystal_density_diffrn 1.251
_exptl_crystal_description prism
_exptl_crystal_F_000 488
_exptl_crystal_size_max 0.33
_exptl_crystal_size_mid 0.26
_exptl_crystal_size_min 0.14
_refine_diff_density_max 0.40
_refine_diff_density_min -0.38
_refine_ls_extinction_method None
_refine_ls_goodness_of_fit_ref 0.9779
_refine_ls_hydrogen_treatment constr
_refine_ls_matrix_type full
_refine_ls_number_parameters 334
_refine_ls_number_reflns 5287
_refine_ls_number_restraints 0
_refine_ls_R_factor_all 0.0619
_refine_ls_R_factor_gt 0.0621
_refine_ls_shift/su_max 0.001567
_refine_ls_structure_factor_coef F
_refine_ls_weighting_details
;
Method, part 1, Chebychev polynomial, (Watkin, 1994, Prince, 1982)
[weight] = 1.0/[A~0~*T~0~(x)+A~1~*T~1~(x) ... +A~n-1~]*T~n-1~(x)]
where A~i~ are the Chebychev coefficients listed below and x= Fcalc/Fmax
Method = Robust Weighting (Prince, 1982)
W = [weight] * [1-(deltaF/6*sigmaF)^2^]^2^
A~i~ are:
2.13 2.01 1.04
;
_refine_ls_weighting_scheme calc
_refine_ls_wR_factor_all 0.0549
_refine_ls_wR_factor_gt 0.0550
_refine_ls_wR_factor_ref 0.0550
_reflns_limit_h_max 9
_reflns_limit_h_min -9
_reflns_limit_k_max 17
_reflns_limit_k_min -17
_reflns_limit_l_max 19
_reflns_limit_l_min 0
_reflns_number_gt 5287
_reflns_number_total 6769
_reflns_threshold_expression I>3.0\s(I)
_cod_data_source_file c7tc03357e2.cif
_cod_data_source_block yul0710
_cod_depositor_comments
;
The following automatic conversions were performed:

data item '_symmetry_cell_setting' value 'Triclinic' was changed to
'triclinic' in accordance with the
/home/saulius/struct/COD-crude-data/automatic-downloads/DataCite-retrospective/RSC/depositions/lib/dictionaries/cif_core.dic
dictionary named 'cif_core.dic' version 2.4.2 last updated on
2011-04-26.

Automatic conversion script
Id: cif_fix_values 6909 2019-04-08 15:41:33Z antanas 
;
_cod_original_cell_volume 1217.41(13)
_cod_original_sg_symbol_H-M 'P -1 '
_cod_original_formula_sum 'C13 H15 N3 O1'
_cod_database_code 7236903

loop_
_symmetry_equiv_pos_as_xyz
x,y,z
-x,-y,-z

loop_
_atom_site_label
_atom_site_type_symbol
_atom_site_fract_x
_atom_site_fract_y
_atom_site_fract_z
_atom_site_U_iso_or_equiv
_atom_site_occupancy
_atom_site_adp_type
_atom_site_refinement_flags_posn
O1 O 0.12872(12) 0.40476(7) 0.12754(5) 0.0428 1.0000 Uani .
N1 N 0.60339(12) 0.41867(6) 0.36338(5) 0.0317 1.0000 Uani .
N2 N 0.19883(11) 0.35109(6) 0.07180(5) 0.0282 1.0000 Uani .
N3 N 0.42935(12) 0.28428(7) 0.01963(5) 0.0324 1.0000 Uani .
N21 N 0.68389(15) 0.09952(8) 0.20829(7) 0.0418 1.0000 Uani .
C1 C 0.94158(14) 0.48022(7) 0.46249(7) 0.0318 1.0000 Uani .
C2 C 0.80253(13) 0.43622(7) 0.36824(6) 0.0273 1.0000 Uani .
C3 C 0.87609(13) 0.41760(8) 0.28761(7) 0.0320 1.0000 Uani .
C4 C 0.73979(13) 0.38221(7) 0.19745(6) 0.0296 1.0000 Uani .
C5 C 0.53379(12) 0.36705(6) 0.19001(6) 0.0246 1.0000 Uani .
C6 C 0.47531(14) 0.38458(7) 0.27574(6) 0.0294 1.0000 Uani .
C7 C 0.39036(13) 0.33254(7) 0.09297(6) 0.0257 1.0000 Uani .
C8 C 0.25610(15) 0.27472(8) -0.06703(7) 0.0343 1.0000 Uani .
C9 C 0.2148(2) 0.16704(10) -0.12967(8) 0.0505 1.0000 Uani .
C10 C 0.3277(2) 0.36527(11) -0.12368(8) 0.0484 1.0000 Uani .
C11 C 0.07934(14) 0.29039(7) -0.02471(7) 0.0309 1.0000 Uani .
C12 C -0.04815(19) 0.18730(10) -0.00469(9) 0.0488 1.0000 Uani .
C13 C -0.05666(18) 0.35537(10) -0.07925(8) 0.0445 1.0000 Uani .
C21 C 0.49831(15) 0.01831(7) 0.03941(7) 0.0319 1.0000 Uani .
C22 C 0.49975(15) 0.06150(7) 0.13659(6) 0.0302 1.0000 Uani .
C23 C 0.32114(12) 0.06064(7) 0.15284(6) 0.0266 1.0000 Uani .
C24 C 0.31822(14) 0.09730(8) 0.24218(7) 0.0347 1.0000 Uani .
C25 C 0.49143(13) 0.13582(7) 0.31975(6) 0.0274 1.0000 Uani .
C26 C 0.67727(13) 0.13749(7) 0.30171(6) 0.0294 1.0000 Uani .
C27 C 0.48287(14) 0.17009(7) 0.41960(6) 0.0283 1.0000 Uani .
C28 C 0.56884(15) 0.21883(8) 0.58281(6) 0.0333 1.0000 Uani .
C29 C 0.69164(19) 0.33326(9) 0.61741(9) 0.0477 1.0000 Uani .
C30 C 0.6263(2) 0.15049(12) 0.66306(11) 0.0591 1.0000 Uani .
C31 C 0.33706(15) 0.20841(8) 0.54649(7) 0.0338 1.0000 Uani .
C32 C 0.2620(3) 0.30256(14) 0.57691(13) 0.0682 1.0000 Uani .
C33 C 0.2044(2) 0.10834(16) 0.56798(14) 0.0754 1.0000 Uani .
O211 O 0.16539(15) 0.21426(9) 0.37865(7) 0.0433 0.7657 Uani .
N221 N 0.3192(2) 0.20184(11) 0.44118(9) 0.0293 0.7657 Uani .
N231 N 0.6285(3) 0.17348(13) 0.49819(13) 0.0307 0.7657 Uani .
O212 O 0.1244(6) 0.1026(4) 0.3889(3) 0.0612 0.2343 Uani .
N222 N 0.2985(6) 0.1503(4) 0.4398(3) 0.0356 0.2343 Uani .
N232 N 0.6317(10) 0.2102(4) 0.4852(4) 0.0300 0.2343 Uani .
H31 H 1.0169 0.4299 0.2937 0.0417 1.0000 Uiso R
H41 H 0.7830 0.3674 0.1406 0.0391 1.0000 Uiso R
H61 H 0.3351 0.3714 0.2714 0.0443 1.0000 Uiso R
H91 H 0.1040 0.1609 -0.1848 0.0587 1.0000 Uiso R
H92 H 0.3306 0.1616 -0.1510 0.0587 1.0000 Uiso R
H93 H 0.1831 0.1114 -0.0919 0.0587 1.0000 Uiso R
H101 H 0.2228 0.3641 -0.1802 0.0594 1.0000 Uiso R
H102 H 0.3620 0.4325 -0.0840 0.0594 1.0000 Uiso R
H103 H 0.4429 0.3542 -0.1428 0.0594 1.0000 Uiso R
H121 H -0.1287 0.1454 -0.0645 0.0599 1.0000 Uiso R
H122 H -0.1331 0.2047 0.0336 0.0599 1.0000 Uiso R
H123 H 0.0377 0.1480 0.0300 0.0599 1.0000 Uiso R
H131 H -0.1339 0.3162 -0.1408 0.0483 1.0000 Uiso R
H132 H 0.0252 0.4205 -0.0889 0.0483 1.0000 Uiso R
H133 H -0.1448 0.3704 -0.0418 0.0483 1.0000 Uiso R
H231 H 0.1996 0.0336 0.1027 0.0314 1.0000 Uiso R
H241 H 0.1910 0.0971 0.2541 0.0445 1.0000 Uiso R
H261 H 0.7976 0.1621 0.3530 0.0349 1.0000 Uiso R
H291 H 0.6567 0.3775 0.5692 0.0579 1.0000 Uiso R
H292 H 0.6669 0.3591 0.6766 0.0579 1.0000 Uiso R
H293 H 0.8306 0.3343 0.6284 0.0579 1.0000 Uiso R
H301 H 0.5495 0.0786 0.6434 0.0696 1.0000 Uiso R
H302 H 0.6021 0.1778 0.7218 0.0696 1.0000 Uiso R
H303 H 0.7658 0.1531 0.6737 0.0696 1.0000 Uiso R
H321 H 0.1199 0.2881 0.5508 0.0793 1.0000 Uiso R
H322 H 0.2934 0.3136 0.6462 0.0793 1.0000 Uiso R
H323 H 0.3257 0.3649 0.5544 0.0793 1.0000 Uiso R
H331 H 0.0662 0.1075 0.5435 0.0843 1.0000 Uiso R
H332 H 0.2333 0.1060 0.6364 0.0843 1.0000 Uiso R
H333 H 0.2318 0.0480 0.5365 0.0843 1.0000 Uiso R

loop_
_atom_site_aniso_label
_atom_site_aniso_U_11
_atom_site_aniso_U_22
_atom_site_aniso_U_33
_atom_site_aniso_U_23
_atom_site_aniso_U_13
_atom_site_aniso_U_12
O1 0.0368(4) 0.0588(5) 0.0359(4) -0.0013(3) 0.0089(3) 0.0215(3)
N1 0.0317(4) 0.0347(4) 0.0239(3) 0.0008(3) 0.0037(3) 0.0037(3)
N2 0.0276(3) 0.0320(3) 0.0230(3) -0.0027(3) 0.0022(3) 0.0102(3)
N3 0.0323(4) 0.0412(4) 0.0220(3) -0.0019(3) 0.0035(3) 0.0119(3)
N21 0.0428(5) 0.0449(5) 0.0364(4) 0.0017(4) 0.0084(4) 0.0117(4)
C1 0.0297(4) 0.0308(4) 0.0310(4) 0.0011(3) 0.0023(3) 0.0069(3)
C2 0.0295(4) 0.0261(4) 0.0218(3) -0.0001(3) 0.0001(3) 0.0060(3)
C3 0.0240(4) 0.0371(4) 0.0293(4) -0.0038(3) 0.0014(3) 0.0047(3)
C4 0.0275(4) 0.0362(4) 0.0226(4) -0.0013(3) 0.0031(3) 0.0081(3)
C5 0.0245(4) 0.0241(3) 0.0218(3) 0.0001(3) 0.0033(3) 0.0035(3)
C6 0.0260(4) 0.0336(4) 0.0262(4) 0.0002(3) 0.0062(3) 0.0047(3)
C7 0.0245(4) 0.0283(4) 0.0226(3) 0.0011(3) 0.0039(3) 0.0060(3)
C8 0.0342(5) 0.0404(5) 0.0256(4) -0.0010(3) -0.0003(3) 0.0146(4)
C9 0.0579(7) 0.0554(7) 0.0329(5) -0.0146(4) -0.0066(5) 0.0300(6)
C10 0.0507(6) 0.0632(7) 0.0294(5) 0.0121(4) 0.0080(4) 0.0113(5)
C11 0.0251(4) 0.0338(4) 0.0276(4) -0.0026(3) -0.0009(3) 0.0053(3)
C12 0.0420(6) 0.0444(6) 0.0457(6) -0.0027(5) 0.0039(5) -0.0070(5)
C13 0.0384(5) 0.0580(7) 0.0341(5) -0.0003(4) -0.0029(4) 0.0217(5)
C21 0.0343(4) 0.0295(4) 0.0281(4) 0.0002(3) 0.0034(3) 0.0068(3)
C22 0.0346(4) 0.0280(4) 0.0239(4) -0.0001(3) 0.0030(3) 0.0057(3)
C23 0.0217(3) 0.0297(4) 0.0217(3) -0.0076(3) -0.0022(3) 0.0050(3)
C24 0.0270(4) 0.0384(5) 0.0341(4) -0.0050(4) 0.0044(3) 0.0064(4)
C25 0.0270(4) 0.0271(4) 0.0262(4) -0.0002(3) 0.0031(3) 0.0082(3)
C26 0.0259(4) 0.0345(4) 0.0236(4) -0.0008(3) 0.0014(3) 0.0061(3)
C27 0.0275(4) 0.0286(4) 0.0275(4) 0.0018(3) 0.0054(3) 0.0071(3)
C28 0.0356(5) 0.0359(4) 0.0252(4) -0.0001(3) 0.0039(3) 0.0080(4)
C29 0.0435(6) 0.0414(5) 0.0493(6) 0.0039(5) 0.0080(5) -0.0022(5)
C30 0.0497(7) 0.0554(7) 0.0644(8) 0.0261(6) -0.0012(6) 0.0084(6)
C31 0.0374(5) 0.0336(4) 0.0306(4) -0.0010(3) 0.0118(4) 0.0079(4)
C32 0.0601(9) 0.0680(9) 0.0793(10) -0.0059(8) 0.0155(8) 0.0300(7)
C33 0.0450(7) 0.0923(12) 0.0886(12) 0.0481(10) 0.0198(7) 0.0018(7)
O211 0.0293(4) 0.0646(7) 0.0353(5) 0.0032(4) 0.0016(4) 0.0192(4)
N221 0.0288(6) 0.0328(6) 0.0248(5) 0.0003(5) 0.0037(4) 0.0092(5)
N231 0.0313(6) 0.0357(9) 0.0234(6) 0.0010(6) 0.0013(4) 0.0122(7)
O212 0.046(2) 0.091(3) 0.045(2) 0.017(2) 0.0163(17) 0.009(2)
N222 0.0150(14) 0.048(2) 0.0350(19) -0.005(2) 0.0069(12) -0.0073(18)
N232 0.0317(19) 0.037(3) 0.025(2) 0.0019(19) 0.0096(15) 0.015(2)

loop_
_atom_type_symbol
_atom_type_scat_dispersion_real
_atom_type_scat_dispersion_imag
_atom_type_scat_Cromer_Mann_a1
_atom_type_scat_Cromer_Mann_b1
_atom_type_scat_Cromer_Mann_a2
_atom_type_scat_Cromer_Mann_b2
_atom_type_scat_Cromer_Mann_a3
_atom_type_scat_Cromer_Mann_b3
_atom_type_scat_Cromer_Mann_a4
_atom_type_scat_Cromer_Mann_b4
_atom_type_scat_Cromer_Mann_c
_atom_type_scat_source
C 0.0033 0.0016 2.3100 20.8439 1.0200 10.2075 1.5886 0.5687 0.8650 51.6512 0.2156 'International Tables Vol C 4.2.6.8 and 6.1.1.4'
H 0.0000 0.0000 0.4930 10.5109 0.3229 26.1257 0.1402 3.1424 0.0408 57.7998 0.0030 'International Tables Vol C 4.2.6.8 and 6.1.1.4'
O 0.0106 0.0060 3.0485 13.2771 2.2868 5.7011 1.5463 0.3239 0.8670 32.9089 0.2508 'International Tables Vol C 4.2.6.8 and 6.1.1.4'
N 0.0061 0.0033 12.2126 0.0057 3.1322 9.8933 2.0125 28.9975 1.1663 0.5826 -11.5290 'International Tables Vol C 4.2.6.8 and 6.1.1.4'

loop_
_geom_angle_atom_site_label_1
_geom_angle_site_symmetry_1
_geom_angle_atom_site_label_2
_geom_angle_atom_site_label_3
_geom_angle
_geom_angle_publ_flag
C2 . N1 C6 116.87(8) yes
O1 . N2 C7 126.56(7) yes
O1 . N2 C11 124.17(7) yes
C7 . N2 C11 109.10(7) yes
C7 . N3 C8 107.39(7) yes
C22 . N21 C26 117.73(9) yes
C1 2_766 C1 C2 177.11(13) yes
C1 . C2 N1 116.66(8) yes
C1 . C2 C3 119.92(8) yes
N1 . C2 C3 123.39(7) yes
C2 . C3 C4 118.53(8) yes
C2 . C3 H31 121.3 no
C4 . C3 H31 120.2 no
C3 . C4 C5 119.14(8) yes
C3 . C4 H41 121.4 no
C5 . C4 H41 119.4 no
C4 . C5 C6 117.83(8) yes
C4 . C5 C7 118.61(7) yes
C6 . C5 C7 123.56(8) yes
C5 . C6 N1 124.17(8) yes
C5 . C6 H61 118.1 no
N1 . C6 H61 117.8 no
C5 . C7 N2 122.22(7) yes
C5 . C7 N3 124.13(8) yes
N2 . C7 N3 113.64(7) yes
N3 . C8 C9 109.38(8) yes
N3 . C8 C10 104.77(8) yes
C9 . C8 C10 109.65(9) yes
N3 . C8 C11 105.25(7) yes
C9 . C8 C11 114.33(9) yes
C10 . C8 C11 112.88(9) yes
C8 . C9 H91 109.3 no
C8 . C9 H92 110.0 no
H91 . C9 H92 109.5 no
C8 . C9 H93 109.1 no
H91 . C9 H93 109.5 no
H92 . C9 H93 109.5 no
C8 . C10 H101 109.1 no
C8 . C10 H102 110.5 no
H101 . C10 H102 109.5 no
C8 . C10 H103 108.8 no
H101 . C10 H103 109.5 no
H102 . C10 H103 109.5 no
C8 . C11 N2 98.67(7) yes
C8 . C11 C12 113.96(9) yes
N2 . C11 C12 106.67(8) yes
C8 . C11 C13 116.41(8) yes
N2 . C11 C13 109.92(8) yes
C12 . C11 C13 110.15(9) yes
C11 . C12 H121 110.1 no
C11 . C12 H122 108.8 no
H121 . C12 H122 109.5 no
C11 . C12 H123 109.5 no
H121 . C12 H123 109.5 no
H122 . C12 H123 109.5 no
C11 . C13 H131 109.8 no
C11 . C13 H132 109.0 no
H131 . C13 H132 109.5 no
C11 . C13 H133 109.6 no
H131 . C13 H133 109.5 no
H132 . C13 H133 109.5 no
C21 2_655 C21 C22 178.15(13) yes
C21 . C22 N21 119.80(9) yes
C21 . C22 C23 116.59(8) yes
N21 . C22 C23 123.60(8) yes
C22 . C23 C24 117.71(8) yes
C22 . C23 H231 121.2 no
C24 . C23 H231 121.1 no
C23 . C24 C25 123.83(9) yes
C23 . C24 H241 118.0 no
C25 . C24 H241 118.1 no
C24 . C25 C26 117.99(8) yes
C24 . C25 C27 122.64(8) yes
C26 . C25 C27 119.32(8) yes
N21 . C26 C25 119.13(8) yes
N21 . C26 H261 120.8 no
C25 . C26 H261 120.1 no
C25 . C27 N221 123.81(9) yes
C25 . C27 N231 123.53(11) yes
N221 . C27 N231 112.67(11) yes
C25 . C27 N222 118.33(19) yes
N221 . C27 N222 27.1(2) yes
N231 . C27 N222 111.3(2) yes
C25 . C27 N232 122.9(3) yes
N221 . C27 N232 108.4(3) yes
N231 . C27 N232 23.3(2) yes
N222 . C27 N232 118.7(3) yes
C29 . C28 C30 108.64(9) yes
C29 . C28 C31 113.36(9) yes
C30 . C28 C31 113.94(9) yes
C29 . C28 N231 109.90(11) yes
C30 . C28 N231 104.65(10) yes
C31 . C28 N231 105.91(10) yes
C29 . C28 N232 94.7(2) yes
C30 . C28 N232 122.4(2) yes
C31 . C28 N232 102.4(2) yes
N231 . C28 N232 19.52(16) yes
C28 . C29 H291 110.1 no
C28 . C29 H292 109.9 no
H291 . C29 H292 109.5 no
C28 . C29 H293 108.3 no
H291 . C29 H293 109.5 no
H292 . C29 H293 109.5 no
C28 . C30 H301 110.1 no
C28 . C30 H302 110.0 no
H301 . C30 H302 109.5 no
C28 . C30 H303 108.3 no
H301 . C30 H303 109.5 no
H302 . C30 H303 109.5 no
C28 . C31 C32 116.73(10) yes
C28 . C31 C33 114.89(10) yes
C32 . C31 C33 107.97(12) yes
C28 . C31 N221 98.52(8) yes
C32 . C31 N221 108.29(11) yes
C33 . C31 N221 109.81(11) yes
C28 . C31 N222 98.86(16) yes
C32 . C31 N222 127.4(2) yes
C33 . C31 N222 88.1(2) yes
N221 . C31 N222 24.30(18) yes
C31 . C32 H321 109.9 no
C31 . C32 H322 108.1 no
H321 . C32 H322 109.5 no
C31 . C32 H323 110.4 no
H321 . C32 H323 109.5 no
H322 . C32 H323 109.5 no
C31 . C33 H331 110.0 no
C31 . C33 H332 110.2 no
H331 . C33 H332 109.5 no
C31 . C33 H333 108.2 no
H331 . C33 H333 109.5 no
H332 . C33 H333 109.5 no
N221 . O211 O212 73.78(19) yes
N221 . O211 N222 24.26(14) yes
O212 . O211 N222 49.7(2) yes
C31 . N221 C27 110.35(10) yes
C31 . N221 O211 123.64(11) yes
C27 . N221 O211 125.72(11) yes
C31 . N221 O212 106.19(17) yes
C27 . N221 O212 104.46(18) yes
O211 . N221 O212 57.60(18) yes
C28 . N231 C27 107.06(13) yes
N221 . O212 O211 48.63(16) yes
N221 . O212 N222 21.2(3) yes
O211 . O212 N222 69.7(4) yes
O211 . N222 C31 101.7(3) yes
O211 . N222 C27 109.3(3) yes
C31 . N222 C27 105.8(2) yes
O211 . N222 O212 60.7(3) yes
C31 . N222 O212 122.0(3) yes
C27 . N222 O212 132.1(4) yes
C28 . N232 C27 108.7(4) yes

loop_
_geom_bond_atom_site_label_1
_geom_bond_atom_site_label_2
_geom_bond_site_symmetry_2
_geom_bond_distance
_geom_bond_publ_flag
O1 N2 . 1.2690(10) yes
N1 C2 . 1.3537(12) yes
N1 C6 . 1.3288(11) yes
N2 C7 . 1.3892(11) yes
N2 C11 . 1.4836(11) yes
N3 C7 . 1.2912(11) yes
N3 C8 . 1.4889(11) yes
N21 C22 . 1.4047(13) yes
N21 C26 . 1.3961(12) yes
C1 C1 2_766 1.1784(18) yes
C1 C2 . 1.4459(11) yes
C2 C3 . 1.3919(12) yes
C3 C4 . 1.3799(11) yes
C3 H31 . 0.950 no
C4 C5 . 1.3968(12) yes
C4 H41 . 0.950 no
C5 C6 . 1.3950(11) yes
C5 C7 . 1.4717(11) yes
C6 H61 . 0.950 no
C8 C9 . 1.5266(14) yes
C8 C10 . 1.5348(16) yes
C8 C11 . 1.5501(14) yes
C9 H91 . 0.950 no
C9 H92 . 0.950 no
C9 H93 . 0.950 no
C10 H101 . 0.950 no
C10 H102 . 0.950 no
C10 H103 . 0.950 no
C11 C12 . 1.5224(15) yes
C11 C13 . 1.5278(14) yes
C12 H121 . 0.950 no
C12 H122 . 0.950 no
C12 H123 . 0.950 no
C13 H131 . 0.950 no
C13 H132 . 0.950 no
C13 H133 . 0.950 no
C21 C21 2_655 1.1910(18) yes
C21 C22 . 1.4478(12) yes
C22 C23 . 1.3296(13) yes
C23 C24 . 1.3284(12) yes
C23 H231 . 0.950 no
C24 C25 . 1.3994(12) yes
C24 H241 . 0.950 no
C25 C26 . 1.3882(12) yes
C25 C27 . 1.4744(12) yes
C26 H261 . 0.950 no
C27 N221 . 1.3968(15) yes
C27 N231 . 1.3152(19) yes
C27 N222 . 1.369(4) yes
C27 N232 . 1.207(6) yes
C28 C29 . 1.5176(15) yes
C28 C30 . 1.5318(16) yes
C28 C31 . 1.5618(14) yes
C28 N231 . 1.487(2) yes
C28 N232 . 1.558(6) yes
C29 H291 . 0.950 no
C29 H292 . 0.950 no
C29 H293 . 0.950 no
C30 H301 . 0.950 no
C30 H302 . 0.950 no
C30 H303 . 0.950 no
C31 C32 . 1.5068(16) yes
C31 C33 . 1.5182(18) yes
C31 N221 . 1.4672(15) yes
C31 N222 . 1.575(4) yes
C32 H321 . 0.950 no
C32 H322 . 0.950 no
C32 H323 . 0.950 no
C33 H331 . 0.950 no
C33 H332 . 0.950 no
C33 H333 . 0.950 no
O211 N221 . 1.2775(15) yes
O211 O212 . 1.437(5) yes
O211 N222 . 1.546(6) yes
N221 O212 . 1.635(5) yes
O212 N222 . 1.257(6) yes
